data_4060609
_journal_name_full Organometallics
_journal_paper_doi 10.1021/om0507427
_journal_year 2006
_chemical_formula_sum 'C44 H49 F N4 O2 Ru'
_chemical_formula_weight 785.94
_space_group_IT_number 14
_symmetry_cell_setting monoclinic
_symmetry_space_group_name_Hall '-P 2yab'
_symmetry_space_group_name_H-M 'P 1 21/a 1'
_cell_angle_alpha 90.00
_cell_angle_beta 108.758(1)
_cell_angle_gamma 90.00
_cell_formula_units_Z 4
_cell_length_a 18.6201(1)
_cell_length_b 10.8135(1)
_cell_length_c 20.8519(2)
_cell_measurement_temperature 150(2)
_cell_volume 3975.49(6)
_diffrn_ambient_temperature 150(2)
_exptl_crystal_density_diffrn 1.313
_cod_depositor_comments
;
The following automatic conversions were performed:
'_symmetry_cell_setting' value 'Monoclinic' changed to 'monoclinic'
according to '/home/saulius/struct/CIF-dictionaries/cif_core.dic'
dictionary named 'cif_core.dic' version 2.4.1 from 2010-06-29.

Automatic conversion script
Id: cif_fix_enum 1527 2010-12-29 10:47:43Z saulius 
;
_cod_original_sg_symbol_H-M 'P 21/a'
_cod_database_code 4060609

loop_
_symmetry_equiv_pos_as_xyz
'x, y, z'
'-x+1/2, y+1/2, -z'
'-x, -y, -z'
'x-1/2, -y-1/2, z'

loop_
_atom_site_label
_atom_site_type_symbol
_atom_site_fract_x
_atom_site_fract_y
_atom_site_fract_z
_atom_site_U_iso_or_equiv
_atom_site_adp_type
_atom_site_occupancy
_atom_site_symmetry_multiplicity
_atom_site_calc_flag
_atom_site_refinement_flags
_atom_site_disorder_assembly
_atom_site_disorder_group
Ru1 Ru 0.054441(7) 0.086278(12) 0.246727(7) 0.02359(5) Uani 1 1 d D . .
F2 F -0.0239(4) 0.2132(8) 0.1729(2) 0.049(2) Uani 0.35 1 d P A 2
O1 O 0.00844(11) -0.1156(2) 0.13417(11) 0.0710(7) Uani 1 1 d . . .
O2 O -0.0475(2) 0.2845(4) 0.1649(2) 0.0639(10) Uani 0.65 1 d P A 1
N1 N -0.09428(8) -0.02671(13) 0.26572(7) 0.0252(3) Uani 1 1 d . . .
N2 N -0.03964(8) 0.09866(13) 0.34617(7) 0.0235(3) Uani 1 1 d . . .
N3 N 0.19040(9) 0.09215(14) 0.18651(8) 0.0282(3) Uani 1 1 d . . .
N4 N 0.19394(8) 0.24943(13) 0.24948(7) 0.0270(3) Uani 1 1 d . . .
C1 C 0.02588(12) -0.0445(2) 0.17602(11) 0.0385(4) Uani 1 1 d . A .
C2 C -0.0090(3) 0.2105(6) 0.1941(2) 0.0329(10) Uani 0.65 1 d P A 1
C3 C -0.03147(9) 0.04758(15) 0.28885(8) 0.0227(3) Uani 1 1 d . A .
C4 C -0.13894(9) -0.02202(17) 0.30777(9) 0.0286(3) Uani 1 1 d . A .
H4 H -0.1847 -0.0661 0.3021 0.034 Uiso 1 1 calc R . .
C5 C -0.10491(9) 0.05658(17) 0.35782(9) 0.0274(3) Uani 1 1 d . A .
H5 H -0.1221 0.0794 0.3944 0.033 Uiso 1 1 calc R . .
C6 C -0.10737(10) -0.12038(18) 0.21392(10) 0.0317(4) Uani 1 1 d . A .
C7 C -0.15220(11) -0.0951(2) 0.14781(11) 0.0412(5) Uani 1 1 d . . .
C8 C -0.18460(14) 0.0308(3) 0.12615(12) 0.0574(7) Uani 1 1 d . A .
H8A H -0.2297 0.0429 0.1399 0.086 Uiso 1 1 calc R . .
H8B H -0.1986 0.0379 0.0768 0.086 Uiso 1 1 calc R . .
H8C H -0.1467 0.0939 0.1476 0.086 Uiso 1 1 calc R . .
C9 C -0.16543(13) -0.1936(3) 0.10178(13) 0.0538(7) Uani 1 1 d . A .
H9 H -0.1960 -0.1794 0.0562 0.065 Uiso 1 1 calc R . .
C10 C -0.13599(16) -0.3097(3) 0.11988(16) 0.0622(8) Uani 1 1 d . . .
C11 C -0.1542(3) -0.4121(3) 0.0676(2) 0.0938(14) Uani 1 1 d . A .
H11A H -0.2050 -0.4446 0.0619 0.141 Uiso 1 1 calc R . .
H11B H -0.1168 -0.4786 0.0828 0.141 Uiso 1 1 calc R . .
H11C H -0.1525 -0.3793 0.0243 0.141 Uiso 1 1 calc R . .
C12 C -0.09105(16) -0.3307(2) 0.18567(15) 0.0562(7) Uani 1 1 d . A .
H12 H -0.0698 -0.4104 0.1981 0.067 Uiso 1 1 calc R . .
C13 C -0.07604(13) -0.23733(19) 0.23445(13) 0.0425(5) Uani 1 1 d . . .
C14 C -0.02677(16) -0.2600(2) 0.30576(14) 0.0549(6) Uani 1 1 d . A .
H14A H -0.0098 -0.3463 0.3106 0.082 Uiso 1 1 calc R . .
H14B H -0.0557 -0.2434 0.3367 0.082 Uiso 1 1 calc R . .
H14C H 0.0174 -0.2052 0.3167 0.082 Uiso 1 1 calc R . .
C15 C 0.01294(10) 0.17527(17) 0.39663(9) 0.0287(3) Uani 1 1 d . A .
C16 C 0.00341(12) 0.30343(19) 0.39363(11) 0.0378(4) Uani 1 1 d . . .
C17 C -0.05231(15) 0.3650(2) 0.33350(14) 0.0533(6) Uani 1 1 d . A .
H17A H -0.0368 0.3517 0.2934 0.080 Uiso 1 1 calc R . .
H17B H -0.0537 0.4539 0.3421 0.080 Uiso 1 1 calc R . .
H17C H -0.1028 0.3295 0.3257 0.080 Uiso 1 1 calc R . .
C18 C 0.04849(14) 0.3719(2) 0.44848(13) 0.0516(6) Uani 1 1 d . A .
H18 H 0.0428 0.4592 0.4478 0.062 Uiso 1 1 calc R . .
C19 C 0.10125(14) 0.3177(3) 0.50393(12) 0.0533(6) Uani 1 1 d . . .
C20 C 0.14801(19) 0.3952(4) 0.56288(17) 0.0803(11) Uani 1 1 d . A .
H20A H 0.1438 0.3614 0.6052 0.120 Uiso 1 1 calc R . .
H20B H 0.1293 0.4805 0.5571 0.120 Uiso 1 1 calc R . .
H20C H 0.2012 0.3939 0.5646 0.120 Uiso 1 1 calc R . .
C21 C 0.10987(12) 0.1901(3) 0.50413(11) 0.0474(6) Uani 1 1 d . A .
H21 H 0.1468 0.1521 0.5415 0.057 Uiso 1 1 calc R . .
C22 C 0.06598(11) 0.1157(2) 0.45111(10) 0.0370(4) Uani 1 1 d . . .
C23 C 0.07567(16) -0.0220(3) 0.45263(13) 0.0581(7) Uani 1 1 d . A .
H23A H 0.0308 -0.0615 0.4584 0.087 Uiso 1 1 calc R . .
H23B H 0.1207 -0.0448 0.4905 0.087 Uiso 1 1 calc R . .
H23C H 0.0819 -0.0497 0.4100 0.087 Uiso 1 1 calc R . .
C24 C 0.15060(9) 0.14782(15) 0.22350(8) 0.0248(3) Uani 1 1 d . A .
C25 C 0.25638(11) 0.1560(2) 0.19045(11) 0.0381(4) Uani 1 1 d . A .
H25 H 0.2928 0.1341 0.1693 0.046 Uiso 1 1 calc R . .
C26 C 0.25859(11) 0.2541(2) 0.22993(11) 0.0367(4) Uani 1 1 d . A .
H26 H 0.2971 0.3155 0.2423 0.044 Uiso 1 1 calc R . .
C27 C 0.16746(10) -0.01230(18) 0.14232(10) 0.0321(4) Uani 1 1 d . A .
C28 C 0.19161(12) -0.1298(2) 0.16750(13) 0.0425(5) Uani 1 1 d . . .
C29 C 0.23807(15) -0.1502(2) 0.24062(15) 0.0566(6) Uani 1 1 d . A .
H29A H 0.2823 -0.0952 0.2527 0.085 Uiso 1 1 calc R . .
H29B H 0.2551 -0.2364 0.2471 0.085 Uiso 1 1 calc R . .
H29C H 0.2070 -0.1322 0.2696 0.085 Uiso 1 1 calc R . .
C30 C 0.16971(15) -0.2276(2) 0.12237(16) 0.0551(6) Uani 1 1 d . A .
H30 H 0.1845 -0.3091 0.1381 0.066 Uiso 1 1 calc R . .
C31 C 0.12713(16) -0.2103(2) 0.05537(16) 0.0601(7) Uani 1 1 d . . .
C32 C 0.1038(2) -0.3196(3) 0.0078(2) 0.0968(13) Uani 1 1 d . A .
H32A H 0.1351 -0.3914 0.0279 0.145 Uiso 1 1 calc R . .
H32B H 0.1110 -0.2993 -0.0355 0.145 Uiso 1 1 calc R . .
H32C H 0.0503 -0.3389 0.0004 0.145 Uiso 1 1 calc R . .
C33 C 0.10588(15) -0.0910(2) 0.03190(13) 0.0508(6) Uani 1 1 d . A .
H33 H 0.0775 -0.0788 -0.0145 0.061 Uiso 1 1 calc R . .
C34 C 0.12525(12) 0.0108(2) 0.07485(11) 0.0383(4) Uani 1 1 d . . .
C35 C 0.10036(15) 0.1403(2) 0.05081(11) 0.0489(5) Uani 1 1 d . A .
H35A H 0.0678 0.1728 0.0757 0.073 Uiso 1 1 calc R . .
H35B H 0.0720 0.1387 0.0023 0.073 Uiso 1 1 calc R . .
H35C H 0.1450 0.1934 0.0589 0.073 Uiso 1 1 calc R . .
C36 C 0.17959(10) 0.34782(17) 0.29004(9) 0.0288(3) Uani 1 1 d . A .
C37 C 0.21117(11) 0.3395(2) 0.36046(10) 0.0388(4) Uani 1 1 d . . .
C38 C 0.24814(14) 0.2239(3) 0.39360(12) 0.0558(6) Uani 1 1 d . A .
H38A H 0.2107 0.1570 0.3840 0.084 Uiso 1 1 calc R . .
H38B H 0.2689 0.2368 0.4426 0.084 Uiso 1 1 calc R . .
H38C H 0.2892 0.2016 0.3760 0.084 Uiso 1 1 calc R . .
C39 C 0.20528(13) 0.4447(3) 0.39740(13) 0.0555(7) Uani 1 1 d . A .
H39 H 0.2263 0.4421 0.4454 0.067 Uiso 1 1 calc R . .
C40 C 0.17045(13) 0.5515(3) 0.36744(16) 0.0588(7) Uani 1 1 d . . .
C41 C 0.16586(19) 0.6640(4) 0.4096(2) 0.0976(15) Uani 1 1 d . A .
H41A H 0.1204 0.6582 0.4234 0.146 Uiso 1 1 calc R . .
H41B H 0.1632 0.7391 0.3826 0.146 Uiso 1 1 calc R . .
H41C H 0.2110 0.6673 0.4499 0.146 Uiso 1 1 calc R . .
C42 C 0.13934(14) 0.5554(2) 0.29738(15) 0.0507(6) Uani 1 1 d . A .
H42 H 0.1148 0.6288 0.2762 0.061 Uiso 1 1 calc R . .
C43 C 0.14330(11) 0.45408(19) 0.25755(11) 0.0362(4) Uani 1 1 d . . .
C44 C 0.10952(16) 0.4602(2) 0.18155(13) 0.0530(6) Uani 1 1 d . A .
H44A H 0.0860 0.5413 0.1683 0.079 Uiso 1 1 calc R . .
H44B H 0.0710 0.3954 0.1659 0.079 Uiso 1 1 calc R . .
H44C H 0.1495 0.4478 0.1611 0.079 Uiso 1 1 calc R . .
H99 H 0.0759(14) 0.192(2) 0.3027(11) 0.047(7) Uiso 1 1 d D A .
F2A F 0.1224(3) -0.0349(5) 0.3123(2) 0.0348(9) Uani 0.65 1 d P A 1
O2A O 0.1664(3) -0.0623(6) 0.3584(4) 0.0655(17) Uani 0.35 1 d P A 2
C2A C 0.1344(10) -0.024(2) 0.3260(9) 0.047(4) Uani 0.35 1 d P A 2

loop_
_atom_site_aniso_label
_atom_site_aniso_U_11
_atom_site_aniso_U_22
_atom_site_aniso_U_33
_atom_site_aniso_U_23
_atom_site_aniso_U_13
_atom_site_aniso_U_12
Ru1 0.02269(8) 0.02592(8) 0.02540(8) -0.00298(5) 0.01225(5) -0.00438(4)
F2 0.058(4) 0.075(4) 0.011(3) 0.001(3) 0.007(2) -0.051(3)
O1 0.0637(11) 0.0921(14) 0.0790(13) -0.0556(12) 0.0532(11) -0.0451(11)
O2 0.0527(18) 0.079(2) 0.060(2) 0.025(2) 0.0190(15) -0.0008(17)
N1 0.0212(6) 0.0273(7) 0.0290(7) -0.0051(5) 0.0109(5) -0.0028(5)
N2 0.0208(6) 0.0276(7) 0.0231(6) -0.0022(5) 0.0086(5) -0.0026(5)
N3 0.0256(7) 0.0304(7) 0.0324(8) -0.0025(6) 0.0148(6) -0.0025(5)
N4 0.0244(6) 0.0311(7) 0.0284(7) -0.0018(6) 0.0123(6) -0.0047(6)
C1 0.0352(9) 0.0470(11) 0.0424(11) -0.0138(9) 0.0252(9) -0.0138(8)
C2 0.031(2) 0.046(2) 0.026(3) 0.001(2) 0.0138(19) -0.0043(16)
C3 0.0205(7) 0.0233(7) 0.0251(7) -0.0004(6) 0.0086(6) -0.0004(5)
C4 0.0222(7) 0.0326(9) 0.0348(9) -0.0033(7) 0.0145(7) -0.0038(6)
C5 0.0236(7) 0.0338(8) 0.0285(8) -0.0020(7) 0.0136(6) -0.0019(6)
C6 0.0264(8) 0.0340(9) 0.0402(10) -0.0142(7) 0.0185(7) -0.0092(7)
C7 0.0258(8) 0.0589(13) 0.0413(11) -0.0221(9) 0.0141(8) -0.0084(8)
C8 0.0455(12) 0.0840(19) 0.0341(11) -0.0147(12) 0.0010(10) 0.0180(12)
C9 0.0387(11) 0.0787(18) 0.0484(13) -0.0344(12) 0.0202(10) -0.0193(11)
C10 0.0671(16) 0.0578(15) 0.081(2) -0.0436(14) 0.0506(15) -0.0323(13)
C11 0.124(3) 0.079(2) 0.103(3) -0.065(2) 0.072(3) -0.049(2)
C12 0.0717(16) 0.0361(11) 0.0800(19) -0.0231(11) 0.0509(15) -0.0173(11)
C13 0.0489(11) 0.0312(10) 0.0601(13) -0.0122(9) 0.0351(10) -0.0104(8)
C14 0.0719(17) 0.0316(11) 0.0696(17) 0.0039(10) 0.0346(14) 0.0086(11)
C15 0.0252(8) 0.0379(9) 0.0253(8) -0.0079(7) 0.0111(6) -0.0070(7)
C16 0.0368(10) 0.0372(10) 0.0423(11) -0.0118(8) 0.0166(8) -0.0089(8)
C17 0.0598(15) 0.0304(11) 0.0644(16) -0.0042(10) 0.0124(12) -0.0012(10)
C18 0.0527(13) 0.0492(13) 0.0579(15) -0.0267(11) 0.0249(12) -0.0183(11)
C19 0.0418(12) 0.0799(18) 0.0418(12) -0.0278(12) 0.0185(10) -0.0242(12)
C20 0.0688(19) 0.108(3) 0.0633(18) -0.0515(18) 0.0207(15) -0.0382(18)
C21 0.0325(10) 0.0793(17) 0.0291(10) -0.0112(10) 0.0080(8) -0.0124(10)
C22 0.0311(9) 0.0544(12) 0.0258(9) -0.0044(8) 0.0097(7) -0.0033(8)
C23 0.0598(15) 0.0592(15) 0.0390(12) 0.0031(11) -0.0068(11) 0.0134(12)
C24 0.0246(7) 0.0267(8) 0.0247(7) 0.0016(6) 0.0103(6) -0.0006(6)
C25 0.0284(9) 0.0474(11) 0.0457(11) -0.0086(9) 0.0219(8) -0.0081(8)
C26 0.0292(8) 0.0447(11) 0.0424(10) -0.0068(8) 0.0200(8) -0.0128(8)
C27 0.0300(8) 0.0326(9) 0.0407(10) -0.0073(7) 0.0211(8) -0.0023(7)
C28 0.0370(10) 0.0371(10) 0.0608(14) -0.0044(9) 0.0262(10) 0.0058(8)
C29 0.0492(13) 0.0475(13) 0.0710(17) 0.0120(12) 0.0164(12) 0.0165(11)
C30 0.0528(13) 0.0354(11) 0.086(2) -0.0164(11) 0.0346(14) 0.0054(10)
C31 0.0604(15) 0.0509(14) 0.083(2) -0.0365(13) 0.0421(15) -0.0095(12)
C32 0.104(3) 0.072(2) 0.121(3) -0.063(2) 0.045(2) -0.011(2)
C33 0.0517(13) 0.0632(15) 0.0450(12) -0.0229(11) 0.0261(11) -0.0123(11)
C34 0.0421(10) 0.0435(11) 0.0381(10) -0.0090(8) 0.0250(9) -0.0072(8)
C35 0.0622(15) 0.0499(13) 0.0337(11) 0.0039(9) 0.0142(10) -0.0063(11)
C36 0.0250(8) 0.0332(9) 0.0300(8) -0.0069(7) 0.0116(7) -0.0083(6)
C37 0.0268(8) 0.0585(13) 0.0314(9) -0.0082(9) 0.0096(7) -0.0079(8)
C38 0.0467(13) 0.0836(19) 0.0340(11) 0.0093(11) 0.0088(10) 0.0060(12)
C39 0.0310(10) 0.092(2) 0.0420(12) -0.0321(13) 0.0099(9) -0.0122(12)
C40 0.0324(10) 0.0690(16) 0.0761(18) -0.0432(15) 0.0189(11) -0.0106(11)
C41 0.0570(17) 0.110(3) 0.118(3) -0.085(3) 0.0178(18) -0.0038(18)
C42 0.0412(11) 0.0386(11) 0.0757(17) -0.0167(11) 0.0234(12) -0.0044(9)
C43 0.0334(9) 0.0331(9) 0.0450(11) -0.0039(8) 0.0165(8) -0.0053(7)
C44 0.0647(15) 0.0467(13) 0.0482(13) 0.0126(10) 0.0191(12) 0.0107(11)
F2A 0.027(2) 0.0506(16) 0.029(2) 0.0024(14) 0.0132(16) -0.0016(15)
O2A 0.037(3) 0.096(4) 0.071(4) 0.042(4) 0.028(3) 0.017(3)
C2A 0.022(4) 0.100(9) 0.019(5) -0.007(4) 0.007(4) -0.031(4)

loop_
_geom_bond_atom_site_label_1
_geom_bond_atom_site_label_2
_geom_bond_distance
_geom_bond_site_symmetry_2
_geom_bond_publ_flag
Ru1 H99 1.588(16) . ?
Ru1 C2 1.890(6) . ?
Ru1 C1 1.988(2) . ?
Ru1 C2A 2.19(2) . ?
Ru1 F2A 2.019(5) . ?
Ru1 C3 2.0998(15) . ?
Ru1 C24 2.1074(16) . ?
Ru1 F2 2.222(8) . ?
O1 C1 1.130(3) . ?
O2 C2 1.115(8) . ?
N1 C3 1.372(2) . ?
N1 C4 1.390(2) . ?
N1 C6 1.443(2) . ?
N2 C3 1.369(2) . ?
N2 C5 1.390(2) . ?
N2 C15 1.446(2) . ?
N3 C24 1.369(2) . ?
N3 C25 1.388(2) . ?
N3 C27 1.433(2) . ?
N4 C24 1.368(2) . ?
N4 C26 1.390(2) . ?
N4 C36 1.437(2) . ?
C4 C5 1.337(2) . ?
C6 C7 1.390(3) . ?
C6 C13 1.401(3) . ?
C7 C9 1.401(3) . ?
C7 C8 1.498(4) . ?
C9 C10 1.374(4) . ?
C10 C12 1.377(4) . ?
C10 C11 1.514(3) . ?
C12 C13 1.396(3) . ?
C13 C14 1.495(4) . ?
C15 C16 1.396(3) . ?
C15 C22 1.400(3) . ?
C16 C18 1.394(3) . ?
C16 C17 1.502(3) . ?
C18 C19 1.384(4) . ?
C19 C21 1.389(4) . ?
C19 C20 1.511(3) . ?
C21 C22 1.398(3) . ?
C22 C23 1.499(3) . ?
C25 C26 1.335(3) . ?
C27 C28 1.393(3) . ?
C27 C34 1.396(3) . ?
C28 C30 1.387(3) . ?
C28 C29 1.508(4) . ?
C30 C31 1.380(4) . ?
C31 C33 1.391(4) . ?
C31 C32 1.513(4) . ?
C33 C34 1.392(3) . ?
C34 C35 1.509(3) . ?
C36 C43 1.393(3) . ?
C36 C37 1.398(3) . ?
C37 C39 1.398(3) . ?
C37 C38 1.486(4) . ?
C39 C40 1.373(4) . ?
C40 C42 1.388(4) . ?
C40 C41 1.519(4) . ?
C42 C43 1.391(3) . ?
C43 C44 1.507(3) . ?
O2A C2A 0.85(2) . ?
